data_4127777
loop_
_publ_author_name
'Chen, Yue-Gang'
'Shuai, Bin'
'Xu, Xue-Tao'
'Li, Yi-Qian'
'Yang, Qi-Liang'
'Qiu, Hui'
'Zhang, Kun'
'Fang, Ping'
'Mei, Tian-Sheng'

_publ_section_title
;
 Nickel-catalyzed Enantioselective Hydroarylation and Hydroalkenylation of
 Styrenes.
;
_journal_issue 8
_journal_name_full 'Journal of the American Chemical Society'
_journal_page_first 3395
_journal_page_last 3399
_journal_paper_doi 10.1021/jacs.8b13524
_journal_volume 141
_journal_year 2019
_chemical_absolute_configuration ad
_chemical_formula_sum 'C17 H22 Cl N O'
_chemical_formula_weight 291.80
_space_group_crystal_system orthorhombic
_space_group_IT_number 19
_space_group_name_Hall 'P 2ac 2ab'
_space_group_name_H-M_alt 'P 21 21 21'
_symmetry_space_group_name_Hall 'P 2ac 2ab'
_symmetry_space_group_name_H-M 'P 21 21 21'
_atom_sites_solution_hydrogens geom
_audit_creation_method SHELXL-2013
_cell_angle_alpha 90
_cell_angle_beta 90
_cell_angle_gamma 90
_cell_formula_units_Z 8
_cell_length_a 6.4416(3)
_cell_length_b 10.2487(4)
_cell_length_c 49.282(3)
_cell_measurement_reflns_used 3957
_cell_measurement_temperature 293(2)
_cell_measurement_theta_max 50.636
_cell_measurement_theta_min 5.735
_cell_volume 3253.5(3)
_computing_cell_refinement 'Bruker SAINT'
_computing_data_collection 'Bruker APEX2'
_computing_data_reduction 'Bruker SAINT'
_computing_molecular_graphics 'Bruker SHELXTL'
_computing_publication_material 'Bruker SHELXTL'
_computing_structure_refinement 'SHELXL-2013 (Sheldrick, 2013)'
_computing_structure_solution 'SHELXS-97 (Sheldrick 2008)'
_diffrn_ambient_temperature 293(2)
_diffrn_measured_fraction_theta_full 0.971
_diffrn_measured_fraction_theta_max 0.997
_diffrn_measurement_device_type 'Bruker APEX-II CCD'
_diffrn_measurement_method '\f and \w scans'
_diffrn_radiation_type MoK\a
_diffrn_radiation_wavelength 0.71073
_diffrn_reflns_av_R_equivalents 0.0860
_diffrn_reflns_av_unetI/netI 0.1091
_diffrn_reflns_Laue_measured_fraction_full 0.971
_diffrn_reflns_Laue_measured_fraction_max 0.997
_diffrn_reflns_limit_h_max 7
_diffrn_reflns_limit_h_min -7
_diffrn_reflns_limit_k_max 11
_diffrn_reflns_limit_k_min -12
_diffrn_reflns_limit_l_max 58
_diffrn_reflns_limit_l_min -34
_diffrn_reflns_number 14457
_diffrn_reflns_point_group_measured_fraction_full 0.963
_diffrn_reflns_point_group_measured_fraction_max 0.990
_diffrn_reflns_theta_full 25.242
_diffrn_reflns_theta_max 24.998
_diffrn_reflns_theta_min 2.342
_exptl_absorpt_coefficient_mu 0.231
_exptl_absorpt_correction_T_max 0.7456
_exptl_absorpt_correction_T_min 0.3241
_exptl_absorpt_correction_type multi-scan
_exptl_absorpt_process_details sadabs
_exptl_crystal_colour colorless
_exptl_crystal_density_diffrn 1.191
_exptl_crystal_description prismatic
_exptl_crystal_F_000 1248
_exptl_crystal_size_max 0.200
_exptl_crystal_size_mid 0.150
_exptl_crystal_size_min 0.070
_refine_diff_density_max 0.742
_refine_diff_density_min -0.433
_refine_diff_density_rms 0.106
_refine_ls_abs_structure_details
; 
 Flack x determined using 1131 quotients [(I+)-(I-)]/[(I+)+(I-)] 
 (Parsons and Flack (2004), Acta Cryst. A60, s61). 
;
_refine_ls_abs_structure_Flack 0.09(9)
_refine_ls_extinction_coef 0.007(2)
_refine_ls_extinction_expression Fc^*^=kFc[1+0.001xFc^2^\l^3^/sin(2\q)]^-1/4^
_refine_ls_extinction_method SHELXL
_refine_ls_goodness_of_fit_ref 0.993
_refine_ls_hydrogen_treatment constr
_refine_ls_matrix_type full
_refine_ls_number_parameters 370
_refine_ls_number_reflns 5685
_refine_ls_number_restraints 0
_refine_ls_restrained_S_all 0.993
_refine_ls_R_factor_all 0.1178
_refine_ls_R_factor_gt 0.0811
_refine_ls_shift/su_max 0.000
_refine_ls_shift/su_mean 0.000
_refine_ls_structure_factor_coef Fsqd
_refine_ls_weighting_details 'w=1/[\s^2^(Fo^2^)+(0.1216P)^2^] where P=(Fo^2^+2Fc^2^)/3'
_refine_ls_weighting_scheme calc
_refine_ls_wR_factor_gt 0.1946
_refine_ls_wR_factor_ref 0.2244
_reflns_Friedel_coverage 0.705
_reflns_Friedel_fraction_full 0.952
_reflns_Friedel_fraction_max 0.980
_reflns_number_gt 3638
_reflns_number_total 5685
_reflns_threshold_expression 'I > 2\s(I)'
_cod_data_source_file ja8b13524_si_003.cif
_cod_data_source_block mo_d8v19059_0m
_cod_database_code 4127777
_shelx_space_group_comment
; 
The symmetry employed for this shelxl refinement is uniquely defined 
by the following loop, which should always be used as a source of 
symmetry information in preference to the above space-group names. 
They are only intended as comments. 
;
_shelx_estimated_absorpt_t_min 0.955
_shelx_estimated_absorpt_t_max 0.984
_shelxl_version_number 2013-4

loop_
_space_group_symop_operation_xyz
'x, y, z'
'-x+1/2, -y, z+1/2'
'-x, y+1/2, -z+1/2'
'x+1/2, -y+1/2, -z'

loop_
_atom_site_label
_atom_site_type_symbol
_atom_site_fract_x
_atom_site_fract_y
_atom_site_fract_z
_atom_site_U_iso_or_equiv
_atom_site_adp_type
_atom_site_occupancy
_atom_site_site_symmetry_order
_atom_site_calc_flag
_atom_site_refinement_flags_posn
_atom_site_refinement_flags_adp
Cl1 Cl 0.1423(3) 0.69422(16) 0.28473(4) 0.0568(6) Uani 1 1 d . .
Cl2 Cl 0.3567(3) 0.19381(16) 0.28479(4) 0.0531(5) Uani 1 1 d . .
O1 O 0.2808(9) 0.3992(6) 0.48862(12) 0.0728(16) Uani 1 1 d . .
N1 N 0.6835(9) 0.3965(5) 0.29788(10) 0.0418(13) Uani 1 1 d . .
H1 H 0.5776 0.3281 0.2967 0.050 Uiso 1 1 calc R U
C1 C 0.5247(13) 0.6887(7) 0.39555(15) 0.058(2) Uani 1 1 d . .
H1A H 0.6551 0.7320 0.4004 0.070 Uiso 1 1 calc R U
C2 C 0.3737(17) 0.7954(8) 0.38769(19) 0.084(3) Uani 1 1 d . .
H2A H 0.2472 0.7569 0.3812 0.126 Uiso 1 1 calc R U
H2B H 0.4336 0.8482 0.3736 0.126 Uiso 1 1 calc R U
H2C H 0.3445 0.8488 0.4032 0.126 Uiso 1 1 calc R U
C3 C 0.5709(12) 0.6035(7) 0.37105(14) 0.0520(19) Uani 1 1 d . .
C4 C 0.7496(12) 0.6230(7) 0.35654(16) 0.055(2) Uani 1 1 d . .
H4 H 0.8453 0.6840 0.3628 0.066 Uiso 1 1 calc R U
C5 C 0.7925(12) 0.5546(7) 0.33279(15) 0.0513(19) Uani 1 1 d . .
H5 H 0.9148 0.5689 0.3232 0.062 Uiso 1 1 calc R U
C6 C 0.6492(11) 0.4657(6) 0.32397(14) 0.0436(16) Uani 1 1 d . .
C7 C 0.4701(12) 0.4436(8) 0.33760(15) 0.059(2) Uani 1 1 d . .
H7 H 0.3745 0.3831 0.3312 0.071 Uiso 1 1 calc R U
C8 C 0.4308(13) 0.5129(8) 0.36144(17) 0.069(2) Uani 1 1 d . .
H8 H 0.3085 0.4977 0.3710 0.083 Uiso 1 1 calc R U
C9 C 0.4570(12) 0.6106(7) 0.42032(14) 0.0515(18) Uani 1 1 d . .
C10 C 0.2527(12) 0.5913(10) 0.42706(17) 0.071(2) Uani 1 1 d . .
H10 H 0.1491 0.6265 0.4161 0.085 Uiso 1 1 calc R U
C11 C 0.1980(13) 0.5201(9) 0.44997(18) 0.076(3) Uani 1 1 d . .
H11 H 0.0589 0.5096 0.4545 0.091 Uiso 1 1 calc R U
C12 C 0.3493(13) 0.4653(7) 0.46592(16) 0.0565(19) Uani 1 1 d . .
C13 C 0.5529(12) 0.4844(7) 0.45973(17) 0.060(2) Uani 1 1 d . .
H13 H 0.6566 0.4495 0.4707 0.072 Uiso 1 1 calc R U
C14 C 0.6033(12) 0.5563(8) 0.43694(16) 0.062(2) Uani 1 1 d . .
H14 H 0.7427 0.5683 0.4327 0.074 Uiso 1 1 calc R U
C15 C 0.4284(16) 0.3372(8) 0.50563(17) 0.079(3) Uani 1 1 d . .
H15A H 0.4904 0.2654 0.4961 0.119 Uiso 1 1 calc R U
H15B H 0.3606 0.3055 0.5217 0.119 Uiso 1 1 calc R U
H15C H 0.5342 0.3986 0.5106 0.119 Uiso 1 1 calc R U
C16 C 0.6527(13) 0.4845(7) 0.27418(14) 0.0523(18) Uani 1 1 d . .
H16A H 0.5184 0.5247 0.2754 0.078 Uiso 1 1 calc R U
H16B H 0.6617 0.4347 0.2577 0.078 Uiso 1 1 calc R U
H16C H 0.7581 0.5507 0.2742 0.078 Uiso 1 1 calc R U
C17 C 0.8902(12) 0.3303(7) 0.29609(16) 0.057(2) Uani 1 1 d . .
H17A H 0.9985 0.3946 0.2968 0.085 Uiso 1 1 calc R U
H17B H 0.8991 0.2829 0.2793 0.085 Uiso 1 1 calc R U
H17C H 0.9055 0.2710 0.3110 0.085 Uiso 1 1 calc R U
O2 O 0.3507(12) -0.0346(6) 0.47216(14) 0.094(2) Uani 1 1 d . .
N2 N 0.8130(8) -0.1007(5) 0.29236(10) 0.0391(13) Uani 1 1 d . .
H2 H 0.9197 -0.1687 0.2913 0.047 Uiso 1 1 calc R U
C18 C 0.9362(15) 0.1571(7) 0.39515(16) 0.067(2) Uani 1 1 d . .
H18 H 1.0754 0.1326 0.4013 0.081 Uiso 1 1 calc R U
C19 C 0.935(2) 0.3042(8) 0.3913(2) 0.110(4) Uani 1 1 d . .
H19A H 0.8076 0.3298 0.3826 0.165 Uiso 1 1 calc R U
H19B H 1.0503 0.3293 0.3801 0.165 Uiso 1 1 calc R U
H19C H 0.9452 0.3463 0.4086 0.165 Uiso 1 1 calc R U
C20 C 0.8998(11) 0.0897(7) 0.36817(14) 0.0498(18) Uani 1 1 d . .
C21 C 1.0588(13) 0.0283(8) 0.35462(17) 0.066(2) Uani 1 1 d . .
H21 H 1.1903 0.0288 0.3624 0.079 Uiso 1 1 calc R U
C22 C 1.0327(12) -0.0346(8) 0.32972(17) 0.063(2) Uani 1 1 d . .
H22 H 1.1438 -0.0742 0.3209 0.076 Uiso 1 1 calc R U
C23 C 0.8393(11) -0.0359(6) 0.31885(13) 0.0386(15) Uani 1 1 d . .
C24 C 0.6753(13) 0.0262(7) 0.33132(14) 0.0535(19) Uani 1 1 d . .
H24 H 0.5445 0.0267 0.3233 0.064 Uiso 1 1 calc R U
C25 C 0.7087(12) 0.0878(8) 0.35586(16) 0.062(2) Uani 1 1 d . .
H25 H 0.5980 0.1294 0.3643 0.074 Uiso 1 1 calc R U
C26 C 0.7820(13) 0.1085(8) 0.41640(15) 0.060(2) Uani 1 1 d . .
C27 C 0.5978(16) 0.1734(8) 0.42238(16) 0.072(3) Uani 1 1 d . .
H27 H 0.5682 0.2518 0.4137 0.087 Uiso 1 1 calc R U
C28 C 0.4584(15) 0.1237(9) 0.44090(17) 0.072(2) Uani 1 1 d . .
H28 H 0.3377 0.1695 0.4450 0.087 Uiso 1 1 calc R U
C29 C 0.4975(14) 0.0072(8) 0.45327(18) 0.070(2) Uani 1 1 d . .
C30 C 0.6775(16) -0.0598(8) 0.44838(17) 0.073(2) Uani 1 1 d . .
H30 H 0.7059 -0.1377 0.4573 0.088 Uiso 1 1 calc R U
C31 C 0.8182(14) -0.0077(8) 0.42947(16) 0.069(2) Uani 1 1 d . .
H31 H 0.9396 -0.0533 0.4257 0.083 Uiso 1 1 calc R U
C32 C 0.386(2) -0.1528(9) 0.4854(2) 0.118(5) Uani 1 1 d . .
H32A H 0.3892 -0.2222 0.4723 0.178 Uiso 1 1 calc R U
H32B H 0.2765 -0.1686 0.4982 0.178 Uiso 1 1 calc R U
H32C H 0.5164 -0.1492 0.4948 0.178 Uiso 1 1 calc R U
C33 C 0.6091(11) -0.1670(6) 0.28861(15) 0.0504(18) Uani 1 1 d . .
H33A H 0.5849 -0.2255 0.3035 0.076 Uiso 1 1 calc R U
H33B H 0.6106 -0.2154 0.2719 0.076 Uiso 1 1 calc R U
H33C H 0.5006 -0.1029 0.2880 0.076 Uiso 1 1 calc R U
C34 C 0.8529(13) -0.0081(7) 0.26910(14) 0.0499(17) Uani 1 1 d . .
H34A H 0.7505 0.0599 0.2693 0.075 Uiso 1 1 calc R U
H34B H 0.8448 -0.0550 0.2523 0.075 Uiso 1 1 calc R U
H34C H 0.9887 0.0294 0.2710 0.075 Uiso 1 1 calc R U

loop_
_atom_site_aniso_label
_atom_site_aniso_U_11
_atom_site_aniso_U_22
_atom_site_aniso_U_33
_atom_site_aniso_U_23
_atom_site_aniso_U_13
_atom_site_aniso_U_12
Cl1 0.0431(10) 0.0501(9) 0.0773(14) -0.0118(9) 0.0094(10) 0.0005(9)
Cl2 0.0450(10) 0.0508(9) 0.0636(12) -0.0046(9) -0.0026(9) -0.0040(9)
O1 0.068(4) 0.094(4) 0.056(4) 0.018(3) 0.001(3) -0.006(3)
N1 0.041(3) 0.046(3) 0.038(3) 0.000(3) 0.002(3) -0.005(3)
C1 0.072(5) 0.058(4) 0.045(5) -0.006(4) 0.000(4) -0.003(4)
C2 0.125(9) 0.065(5) 0.063(6) -0.001(4) -0.001(6) 0.014(6)
C3 0.060(5) 0.051(4) 0.045(5) 0.000(3) 0.002(4) -0.006(4)
C4 0.061(5) 0.051(4) 0.054(5) -0.003(4) -0.002(4) -0.017(3)
C5 0.050(4) 0.058(4) 0.046(5) -0.003(3) 0.009(3) -0.015(4)
C6 0.047(4) 0.045(3) 0.040(4) -0.004(3) -0.001(3) -0.006(3)
C7 0.051(5) 0.078(5) 0.049(5) -0.019(4) 0.007(4) -0.015(4)
C8 0.054(5) 0.083(5) 0.071(6) -0.024(5) 0.029(4) -0.025(4)
C9 0.059(5) 0.055(4) 0.041(4) -0.012(3) 0.001(4) 0.003(4)
C10 0.058(5) 0.113(7) 0.042(5) 0.015(5) -0.015(4) 0.004(5)
C11 0.043(4) 0.119(7) 0.066(6) 0.010(5) -0.005(4) -0.003(5)
C12 0.065(5) 0.059(4) 0.046(5) -0.002(3) -0.003(4) -0.005(4)
C13 0.048(4) 0.075(5) 0.058(5) 0.008(4) -0.006(4) 0.007(4)
C14 0.054(5) 0.073(5) 0.058(5) 0.000(4) 0.003(4) 0.005(4)
C15 0.091(7) 0.089(6) 0.057(6) 0.015(5) -0.008(5) 0.000(5)
C16 0.065(5) 0.052(4) 0.040(4) -0.002(3) -0.007(4) 0.000(4)
C17 0.054(5) 0.053(4) 0.063(5) 0.002(4) 0.009(4) 0.007(4)
O2 0.095(5) 0.096(5) 0.092(5) -0.005(4) 0.020(4) -0.002(4)
N2 0.042(3) 0.041(3) 0.035(3) -0.001(2) 0.005(2) 0.002(3)
C18 0.085(6) 0.075(5) 0.042(5) -0.009(4) -0.001(4) -0.012(4)
C19 0.179(12) 0.079(6) 0.072(7) -0.022(5) 0.015(7) -0.039(7)
C20 0.047(5) 0.056(4) 0.047(5) 0.003(3) 0.007(3) -0.007(4)
C21 0.044(4) 0.085(6) 0.067(6) -0.007(5) -0.010(4) -0.002(4)
C22 0.049(5) 0.076(5) 0.064(6) -0.018(4) 0.009(4) 0.005(4)
C23 0.040(4) 0.039(3) 0.036(4) 0.003(3) 0.005(3) -0.001(3)
C24 0.043(4) 0.072(5) 0.045(4) -0.006(4) -0.005(3) 0.004(4)
C25 0.049(4) 0.080(5) 0.057(5) -0.025(4) 0.013(4) 0.005(4)
C26 0.082(6) 0.057(5) 0.039(5) -0.009(4) -0.007(4) 0.000(4)
C27 0.106(7) 0.067(5) 0.044(5) -0.001(4) -0.004(5) 0.009(5)
C28 0.083(6) 0.078(6) 0.055(6) -0.011(5) -0.002(5) 0.012(5)
C29 0.076(6) 0.076(6) 0.059(6) -0.016(5) 0.008(4) -0.006(5)
C30 0.097(7) 0.065(5) 0.058(6) -0.002(4) 0.009(5) 0.013(5)
C31 0.081(6) 0.071(5) 0.055(5) -0.009(4) 0.006(5) 0.012(5)
C32 0.184(14) 0.073(6) 0.098(9) 0.011(6) 0.040(9) -0.008(8)
C33 0.052(4) 0.053(4) 0.046(4) -0.010(3) -0.003(3) -0.006(3)
C34 0.055(4) 0.053(4) 0.041(4) 0.003(3) 0.005(3) 0.002(4)

loop_
_atom_type_symbol
_atom_type_description
_atom_type_scat_dispersion_real
_atom_type_scat_dispersion_imag
_atom_type_scat_source
C C 0.0033 0.0016 'International Tables Vol C Tables 4.2.6.8 and 6.1.1.4'
H H 0.0000 0.0000 'International Tables Vol C Tables 4.2.6.8 and 6.1.1.4'
Cl Cl 0.1484 0.1585 'International Tables Vol C Tables 4.2.6.8 and 6.1.1.4'
N N 0.0061 0.0033 'International Tables Vol C Tables 4.2.6.8 and 6.1.1.4'
O O 0.0106 0.0060 'International Tables Vol C Tables 4.2.6.8 and 6.1.1.4'

loop_
_geom_angle_atom_site_label_1
_geom_angle_atom_site_label_2
_geom_angle_atom_site_label_3
_geom_angle
C12 O1 C15 119.0(7)
C6 N1 C16 111.7(5)
C6 N1 C17 113.6(6)
C16 N1 C17 110.3(6)
C6 N1 H1 107.0
C16 N1 H1 107.0
C17 N1 H1 107.0
C2 C1 C3 109.7(6)
C2 C1 C9 113.6(7)
C3 C1 C9 113.0(6)
C2 C1 H1A 106.7
C3 C1 H1A 106.7
C9 C1 H1A 106.7
C1 C2 H2A 109.5
C1 C2 H2B 109.5
H2A C2 H2B 109.5
C1 C2 H2C 109.5
H2A C2 H2C 109.5
H2B C2 H2C 109.5
C4 C3 C8 118.0(7)
C4 C3 C1 119.7(7)
C8 C3 C1 122.1(7)
C3 C4 C5 122.2(7)
C3 C4 H4 118.9
C5 C4 H4 118.9
C6 C5 C4 117.9(7)
C6 C5 H5 121.0
C4 C5 H5 121.0
C7 C6 C5 121.9(6)
C7 C6 N1 118.4(6)
C5 C6 N1 119.5(6)
C6 C7 C8 119.2(7)
C6 C7 H7 120.4
C8 C7 H7 120.4
C3 C8 C7 120.9(7)
C3 C8 H8 119.6
C7 C8 H8 119.6
C14 C9 C10 117.2(7)
C14 C9 C1 119.8(7)
C10 C9 C1 123.0(7)
C9 C10 C11 121.0(7)
C9 C10 H10 119.5
C11 C10 H10 119.5
C12 C11 C10 120.0(8)
C12 C11 H11 120.0
C10 C11 H11 120.0
C13 C12 C11 119.8(8)
C13 C12 O1 124.1(8)
C11 C12 O1 116.0(7)
C12 C13 C14 119.0(8)
C12 C13 H13 120.5
C14 C13 H13 120.5
C9 C14 C13 122.8(7)
C9 C14 H14 118.6
C13 C14 H14 118.6
O1 C15 H15A 109.5
O1 C15 H15B 109.5
H15A C15 H15B 109.5
O1 C15 H15C 109.5
H15A C15 H15C 109.5
H15B C15 H15C 109.5
N1 C16 H16A 109.5
N1 C16 H16B 109.5
H16A C16 H16B 109.5
N1 C16 H16C 109.5
H16A C16 H16C 109.5
H16B C16 H16C 109.5
N1 C17 H17A 109.5
N1 C17 H17B 109.5
H17A C17 H17B 109.5
N1 C17 H17C 109.5
H17A C17 H17C 109.5
H17B C17 H17C 109.5
C29 O2 C32 117.9(9)
C23 N2 C33 114.6(5)
C23 N2 C34 111.7(5)
C33 N2 C34 110.0(5)
C23 N2 H2 106.7
C33 N2 H2 106.7
C34 N2 H2 106.7
C20 C18 C19 109.9(7)
C20 C18 C26 110.6(6)
C19 C18 C26 113.9(8)
C20 C18 H18 107.4
C19 C18 H18 107.4
C26 C18 H18 107.4
C18 C19 H19A 109.5
C18 C19 H19B 109.5
H19A C19 H19B 109.5
C18 C19 H19C 109.5
H19A C19 H19C 109.5
H19B C19 H19C 109.5
C25 C20 C21 116.6(7)
C25 C20 C18 122.2(7)
C21 C20 C18 121.3(7)
C20 C21 C22 123.2(8)
C20 C21 H21 118.4
C22 C21 H21 118.4
C23 C22 C21 117.5(7)
C23 C22 H22 121.2
C21 C22 H22 121.2
C22 C23 C24 121.6(7)
C22 C23 N2 117.4(6)
C24 C23 N2 121.0(6)
C23 C24 C25 118.8(7)
C23 C24 H24 120.6
C25 C24 H24 120.6
C20 C25 C24 122.2(7)
C20 C25 H25 118.9
C24 C25 H25 118.9
C31 C26 C27 117.4(8)
C31 C26 C18 119.6(8)
C27 C26 C18 123.0(7)
C28 C27 C26 121.3(8)
C28 C27 H27 119.4
C26 C27 H27 119.4
C29 C28 C27 120.0(9)
C29 C28 H28 120.0
C27 C28 H28 120.0
C28 C29 C30 121.1(9)
C28 C29 O2 116.2(8)
C30 C29 O2 122.5(9)
C29 C30 C31 118.2(8)
C29 C30 H30 120.9
C31 C30 H30 120.9
C26 C31 C30 122.1(8)
C26 C31 H31 119.0
C30 C31 H31 119.0
O2 C32 H32A 109.5
O2 C32 H32B 109.5
H32A C32 H32B 109.5
O2 C32 H32C 109.5
H32A C32 H32C 109.5
H32B C32 H32C 109.5
N2 C33 H33A 109.5
N2 C33 H33B 109.5
H33A C33 H33B 109.5
N2 C33 H33C 109.5
H33A C33 H33C 109.5
H33B C33 H33C 109.5
N2 C34 H34A 109.5
N2 C34 H34B 109.5
H34A C34 H34B 109.5
N2 C34 H34C 109.5
H34A C34 H34C 109.5
H34B C34 H34C 109.5

loop_
_geom_bond_atom_site_label_1
_geom_bond_atom_site_label_2
_geom_bond_distance
O1 C12 1.380(9)
O1 C15 1.418(10)
N1 C6 1.485(8)
N1 C16 1.489(8)
N1 C17 1.497(9)
N1 H1 0.9800
C1 C2 1.514(11)
C1 C3 1.519(10)
C1 C9 1.524(10)
C1 H1A 0.9800
C2 H2A 0.9600
C2 H2B 0.9600
C2 H2C 0.9600
C3 C4 1.370(10)
C3 C8 1.379(10)
C4 C5 1.392(10)
C4 H4 0.9300
C5 C6 1.368(9)
C5 H5 0.9300
C6 C7 1.354(10)
C7 C8 1.395(10)
C7 H7 0.9300
C8 H8 0.9300
C9 C14 1.367(10)
C9 C10 1.372(11)
C10 C11 1.390(12)
C10 H10 0.9300
C11 C12 1.372(11)
C11 H11 0.9300
C12 C13 1.361(11)
C13 C14 1.382(10)
C13 H13 0.9300
C14 H14 0.9300
C15 H15A 0.9600
C15 H15B 0.9600
C15 H15C 0.9600
C16 H16A 0.9600
C16 H16B 0.9600
C16 H16C 0.9600
C17 H17A 0.9600
C17 H17B 0.9600
C17 H17C 0.9600
O2 C29 1.394(10)
O2 C32 1.394(11)
N2 C23 1.474(8)
N2 C33 1.491(8)
N2 C34 1.510(8)
N2 H2 0.9800
C18 C20 1.516(10)
C18 C19 1.520(11)
C18 C26 1.527(11)
C18 H18 0.9800
C19 H19A 0.9600
C19 H19B 0.9600
C19 H19C 0.9600
C20 C25 1.372(11)
C20 C21 1.375(10)
C21 C22 1.397(11)
C21 H21 0.9300
C22 C23 1.356(10)
C22 H22 0.9300
C23 C24 1.378(10)
C24 C25 1.381(10)
C24 H24 0.9300
C25 H25 0.9300
C26 C31 1.374(11)
C26 C27 1.392(12)
C27 C28 1.378(12)
C27 H27 0.9300
C28 C29 1.364(12)
C28 H28 0.9300
C29 C30 1.369(12)
C30 C31 1.405(12)
C30 H30 0.9300
C31 H31 0.9300
C32 H32A 0.9600
C32 H32B 0.9600
C32 H32C 0.9600
C33 H33A 0.9600
C33 H33B 0.9600
C33 H33C 0.9600
C34 H34A 0.9600
C34 H34B 0.9600
C34 H34C 0.9600

loop_
_geom_hbond_atom_site_label_D
_geom_hbond_atom_site_label_H
_geom_hbond_atom_site_label_A
_geom_hbond_distance_DH
_geom_hbond_distance_HA
_geom_hbond_distance_DA
_geom_hbond_angle_DHA
_geom_hbond_site_symmetry_A
C34 H34C Cl2 0.96 2.99 3.926(8) 166.2 1_655
C34 H34A Cl2 0.96 2.98 3.886(8) 157.0 .
C33 H33B Cl2 0.96 2.95 3.895(7) 166.8 3_645
C24 H24 Cl2 0.93 2.83 3.524(8) 132.4 .
C22 H22 Cl1 0.93 2.97 3.624(8) 128.8 1_645
N2 H2 Cl1 0.98 2.03 3.010(6) 173.8 1_645
C16 H16C Cl1 0.96 2.93 3.852(8) 162.5 1_655
C15 H15C O2 0.96 2.61 3.563(12) 171.0 4_556
C15 H15A O1 0.96 2.63 3.332(11) 130.4 4_556
C5 H5 Cl1 0.93 2.72 3.569(7) 152.2 1_655
N1 H1 Cl2 0.98 2.06 3.027(6) 167.0 .
N1 H1 Cl2 0.98 2.06 3.027(6) 167.0 .
C5 H5 Cl1 0.93 2.72 3.569(7) 152.2 1_655
C15 H15A O1 0.96 2.63 3.332(11) 130.4 4_556
C15 H15C O2 0.96 2.61 3.563(12) 171.0 4_556
C16 H16C Cl1 0.96 2.93 3.852(8) 162.5 1_655
N2 H2 Cl1 0.98 2.03 3.010(6) 173.8 1_645
C22 H22 Cl1 0.93 2.97 3.624(8) 128.8 1_645
C24 H24 Cl2 0.93 2.83 3.524(8) 132.4 .
C33 H33B Cl2 0.96 2.95 3.895(7) 166.8 3_645
C34 H34A Cl2 0.96 2.98 3.886(8) 157.0 .
C34 H34C Cl2 0.96 2.99 3.926(8) 166.2 1_655

loop_
_geom_torsion_atom_site_label_1
_geom_torsion_atom_site_label_2
_geom_torsion_atom_site_label_3
_geom_torsion_atom_site_label_4
_geom_torsion
C2 C1 C3 C4 99.4(9)
C9 C1 C3 C4 -132.7(8)
C2 C1 C3 C8 -75.3(10)
C9 C1 C3 C8 52.6(10)
C8 C3 C4 C5 -0.2(12)
C1 C3 C4 C5 -175.1(7)
C3 C4 C5 C6 0.2(11)
C4 C5 C6 C7 0.1(11)
C4 C5 C6 N1 176.4(6)
C16 N1 C6 C7 104.2(8)
C17 N1 C6 C7 -130.3(7)
C16 N1 C6 C5 -72.3(8)
C17 N1 C6 C5 53.3(8)
C5 C6 C7 C8 -0.4(12)
N1 C6 C7 C8 -176.8(7)
C4 C3 C8 C7 -0.2(12)
C1 C3 C8 C7 174.6(8)
C6 C7 C8 C3 0.5(13)
C2 C1 C9 C14 -150.4(7)
C3 C1 C9 C14 83.8(9)
C2 C1 C9 C10 29.5(11)
C3 C1 C9 C10 -96.3(10)
C14 C9 C10 C11 0.4(13)
C1 C9 C10 C11 -179.5(8)
C9 C10 C11 C12 -1.5(14)
C10 C11 C12 C13 2.1(13)
C10 C11 C12 O1 178.4(8)
C15 O1 C12 C13 -5.6(12)
C15 O1 C12 C11 178.3(7)
C11 C12 C13 C14 -1.7(12)
O1 C12 C13 C14 -177.6(7)
C10 C9 C14 C13 0.1(12)
C1 C9 C14 C13 180.0(7)
C12 C13 C14 C9 0.6(12)
C19 C18 C20 C25 -73.3(11)
C26 C18 C20 C25 53.3(10)
C19 C18 C20 C21 105.9(10)
C26 C18 C20 C21 -127.4(8)
C25 C20 C21 C22 -0.5(13)
C18 C20 C21 C22 -179.9(7)
C20 C21 C22 C23 -1.0(13)
C21 C22 C23 C24 2.2(12)
C21 C22 C23 N2 179.0(6)
C33 N2 C23 C22 146.3(7)
C34 N2 C23 C22 -87.7(8)
C33 N2 C23 C24 -36.9(8)
C34 N2 C23 C24 89.1(7)
C22 C23 C24 C25 -1.9(11)
N2 C23 C24 C25 -178.7(7)
C21 C20 C25 C24 0.9(12)
C18 C20 C25 C24 -179.8(7)
C23 C24 C25 C20 0.3(12)
C20 C18 C26 C31 80.7(9)
C19 C18 C26 C31 -154.9(9)
C20 C18 C26 C27 -95.8(9)
C19 C18 C26 C27 28.6(12)
C31 C26 C27 C28 0.7(12)
C18 C26 C27 C28 177.3(7)
C26 C27 C28 C29 -1.6(13)
C27 C28 C29 C30 2.4(14)
C27 C28 C29 O2 178.7(8)
C32 O2 C29 C28 -179.6(9)
C32 O2 C29 C30 -3.4(13)
C28 C29 C30 C31 -2.3(14)
O2 C29 C30 C31 -178.3(7)
C27 C26 C31 C30 -0.6(12)
C18 C26 C31 C30 -177.3(7)
C29 C30 C31 C26 1.4(13)
